data_4334322
loop_
_publ_author_name
'Jamie Hicks'
'Cameron Jones'

_publ_section_title
;
 Extremely Bulky Amido First Row Transition Metal(II) Halide Complexes:
 Potential Precursors to Low Coordinate Metal-Metal Bonded Systems
;
_journal_name_full 'Inorganic Chemistry'
_journal_page_first 3900
_journal_page_last 3907
_journal_paper_doi 10.1021/ic302672a
_journal_volume 52
_journal_year 2013
_chemical_formula_sum 'C108 H120 Br2 Mn2 N2 O2 Si2'
_chemical_formula_weight 1803.94
_chemical_name_systematic
; 
 ? 
;
_space_group_IT_number 2
_symmetry_cell_setting triclinic
_symmetry_space_group_name_Hall '-P 1'
_symmetry_space_group_name_H-M 'P -1'
_atom_sites_solution_hydrogens geom
_atom_sites_solution_primary direct
_atom_sites_solution_secondary difmap
_audit_creation_method SHELXL-97
_cell_angle_alpha 106.413(3)
_cell_angle_beta 103.649(3)
_cell_angle_gamma 97.608(2)
_cell_formula_units_Z 1
_cell_length_a 11.7659(4)
_cell_length_b 12.7628(3)
_cell_length_c 17.1373(6)
_cell_measurement_temperature 123(2)
_cell_volume 2343.51(14)
_computing_structure_refinement 'SHELXL-97 (Sheldrick, 1997)'
_computing_structure_solution 'SHELXS-97 (Sheldrick, 1990)'
_diffrn_ambient_temperature 123(2)
_diffrn_measured_fraction_theta_full 0.998
_diffrn_measured_fraction_theta_max 0.998
_diffrn_measurement_device_type 'Oxford Gemini Ultra'
_diffrn_radiation_monochromator graphite
_diffrn_radiation_source 'Enhance (Mo) x-ray Source'
_diffrn_radiation_type MoK\a
_diffrn_radiation_wavelength 0.71073
_diffrn_reflns_av_R_equivalents 0.0279
_diffrn_reflns_av_sigmaI/netI 0.0325
_diffrn_reflns_limit_h_max 15
_diffrn_reflns_limit_h_min -15
_diffrn_reflns_limit_k_max 16
_diffrn_reflns_limit_k_min -16
_diffrn_reflns_limit_l_max 21
_diffrn_reflns_limit_l_min -21
_diffrn_reflns_number 34600
_diffrn_reflns_theta_full 27.00
_diffrn_reflns_theta_max 27.00
_diffrn_reflns_theta_min 2.94
_exptl_absorpt_coefficient_mu 1.198
_exptl_absorpt_correction_T_max 0.770
_exptl_absorpt_correction_T_min 0.733
_exptl_absorpt_correction_type multi-scan
_exptl_absorpt_process_details 'SCALE3 ABSPACK'
_exptl_crystal_colour pink
_exptl_crystal_density_diffrn 1.278
_exptl_crystal_description block
_exptl_crystal_F_000 946
_exptl_crystal_size_max 0.28
_exptl_crystal_size_mid 0.26
_exptl_crystal_size_min 0.23
_refine_diff_density_max 0.781
_refine_diff_density_min -0.297
_refine_diff_density_rms 0.055
_refine_ls_extinction_method none
_refine_ls_goodness_of_fit_ref 1.039
_refine_ls_hydrogen_treatment constr
_refine_ls_matrix_type full
_refine_ls_number_parameters 538
_refine_ls_number_reflns 10204
_refine_ls_number_restraints 0
_refine_ls_restrained_S_all 1.039
_refine_ls_R_factor_all 0.0380
_refine_ls_R_factor_gt 0.0299
_refine_ls_shift/su_max 0.001
_refine_ls_shift/su_mean 0.000
_refine_ls_structure_factor_coef Fsqd
_refine_ls_weighting_details 'calc w=1/[\s^2^(Fo^2^)+(0.0351P)^2^+0.9577P] where P=(Fo^2^+2Fc^2^)/3'
_refine_ls_weighting_scheme calc
_refine_ls_wR_factor_gt 0.0724
_refine_ls_wR_factor_ref 0.0766
_reflns_number_gt 8855
_reflns_number_total 10204
_reflns_threshold_expression >2sigma(I)
_cod_data_source_file ic302672a_si_002_03.cif
_cod_data_source_block compound3
_cod_original_cell_volume 2343.51(13)
_cod_database_code 4334322

loop_
_symmetry_equiv_pos_as_xyz
'x, y, z'
'-x, -y, -z'

loop_
_atom_site_label
_atom_site_type_symbol
_atom_site_fract_x
_atom_site_fract_y
_atom_site_fract_z
_atom_site_U_iso_or_equiv
_atom_site_adp_type
_atom_site_occupancy
_atom_site_symmetry_multiplicity
_atom_site_calc_flag
_atom_site_refinement_flags
Br1 Br 0.985303(15) 0.632439(13) 0.475628(10) 0.01871(5) Uani 1 1 d .
Mn1 Mn 1.01221(2) 0.43752(2) 0.395772(15) 0.01455(6) Uani 1 1 d .
Si1 Si 1.28370(4) 0.48350(4) 0.38103(3) 0.01550(10) Uani 1 1 d .
O1 O 0.83696(10) 0.35974(10) 0.31813(8) 0.0223(3) Uani 1 1 d .
N1 N 1.13402(12) 0.42423(11) 0.33276(8) 0.0137(3) Uani 1 1 d .
C1 C 1.08520(13) 0.36008(13) 0.24547(10) 0.0131(3) Uani 1 1 d .
C2 C 1.03409(14) 0.40991(13) 0.18509(10) 0.0147(3) Uani 1 1 d .
C3 C 0.98461(15) 0.34528(14) 0.10003(11) 0.0173(3) Uani 1 1 d .
H3 H 0.9519 0.3803 0.0604 0.021 Uiso 1 1 calc R
C4 C 0.98135(15) 0.23147(14) 0.07112(11) 0.0169(3) Uani 1 1 d .
C5 C 1.02624(15) 0.18193(14) 0.13073(11) 0.0163(3) Uani 1 1 d .
H5 H 1.0211 0.1035 0.1125 0.020 Uiso 1 1 calc R
C6 C 1.07891(14) 0.24324(13) 0.21685(10) 0.0139(3) Uani 1 1 d .
C7 C 0.93178(18) 0.16544(15) -0.02237(11) 0.0252(4) Uani 1 1 d .
H7A H 0.9223 0.0854 -0.0302 0.038 Uiso 1 1 calc R
H7B H 0.9871 0.1866 -0.0528 0.038 Uiso 1 1 calc R
H7C H 0.8538 0.1815 -0.0448 0.038 Uiso 1 1 calc R
C8 C 1.03402(15) 0.53446(13) 0.21357(11) 0.0165(3) Uani 1 1 d .
H8 H 1.0454 0.5574 0.2762 0.020 Uiso 1 1 calc R
C9 C 0.91525(15) 0.56148(13) 0.17491(11) 0.0178(3) Uani 1 1 d .
C10 C 0.88834(17) 0.57794(14) 0.09611(11) 0.0219(4) Uani 1 1 d .
H10 H 0.9446 0.5708 0.0642 0.026 Uiso 1 1 calc R
C11 C 0.78040(18) 0.60465(15) 0.06367(12) 0.0269(4) Uani 1 1 d .
H11 H 0.7630 0.6145 0.0095 0.032 Uiso 1 1 calc R
C12 C 0.69787(18) 0.61712(16) 0.10942(13) 0.0297(4) Uani 1 1 d .
H12 H 0.6244 0.6360 0.0872 0.036 Uiso 1 1 calc R
C13 C 0.72344(17) 0.60174(16) 0.18782(13) 0.0289(4) Uani 1 1 d .
H13 H 0.6672 0.6098 0.2196 0.035 Uiso 1 1 calc R
C14 C 0.83115(16) 0.57446(15) 0.22035(12) 0.0233(4) Uani 1 1 d .
H14 H 0.8478 0.5645 0.2745 0.028 Uiso 1 1 calc R
C15 C 1.13824(16) 0.60749(14) 0.20113(11) 0.0198(4) Uani 1 1 d .
C16 C 1.21035(17) 0.56611(16) 0.15228(12) 0.0270(4) Uani 1 1 d .
H16 H 1.1954 0.4881 0.1232 0.032 Uiso 1 1 calc R
C17 C 1.30497(19) 0.63761(18) 0.14514(14) 0.0351(5) Uani 1 1 d .
H17 H 1.3539 0.6082 0.1112 0.042 Uiso 1 1 calc R
C18 C 1.32754(19) 0.75115(18) 0.18742(14) 0.0354(5) Uani 1 1 d .
H18 H 1.3930 0.7997 0.1835 0.042 Uiso 1 1 calc R
C19 C 1.25492(19) 0.79390(16) 0.23528(14) 0.0327(5) Uani 1 1 d .
H19 H 1.2695 0.8721 0.2637 0.039 Uiso 1 1 calc R
C20 C 1.16049(18) 0.72262(15) 0.24184(12) 0.0265(4) Uani 1 1 d .
H20 H 1.1103 0.7526 0.2745 0.032 Uiso 1 1 calc R
C21 C 1.12367(15) 0.18352(13) 0.27983(10) 0.0155(3) Uani 1 1 d .
H21 H 1.1412 0.2396 0.3377 0.019 Uiso 1 1 calc R
C22 C 1.02582(15) 0.08766(13) 0.27457(10) 0.0158(3) Uani 1 1 d .
C23 C 0.94132(16) 0.11083(15) 0.31835(12) 0.0220(4) Uani 1 1 d .
H23 H 0.9466 0.1856 0.3518 0.026 Uiso 1 1 calc R
C24 C 0.84974(17) 0.02715(16) 0.31418(13) 0.0267(4) Uani 1 1 d .
H24 H 0.7930 0.0451 0.3444 0.032 Uiso 1 1 calc R
C25 C 0.84081(17) -0.08214(16) 0.26623(12) 0.0263(4) Uani 1 1 d .
H25 H 0.7779 -0.1396 0.2630 0.032 Uiso 1 1 calc R
C26 C 0.92433(17) -0.10718(15) 0.22293(12) 0.0250(4) Uani 1 1 d .
H26 H 0.9187 -0.1823 0.1899 0.030 Uiso 1 1 calc R
C27 C 1.01640(16) -0.02346(14) 0.22734(11) 0.0195(4) Uani 1 1 d .
H27 H 1.0737 -0.0421 0.1978 0.023 Uiso 1 1 calc R
C28 C 1.24002(15) 0.14412(13) 0.27576(11) 0.0171(3) Uani 1 1 d .
C29 C 1.31154(16) 0.13334(15) 0.34926(12) 0.0226(4) Uani 1 1 d .
H29 H 1.2890 0.1543 0.4003 0.027 Uiso 1 1 calc R
C30 C 1.41493(16) 0.09250(16) 0.34921(13) 0.0272(4) Uani 1 1 d .
H30 H 1.4631 0.0869 0.4002 0.033 Uiso 1 1 calc R
C31 C 1.44854(16) 0.05971(15) 0.27503(14) 0.0272(4) Uani 1 1 d .
H31 H 1.5182 0.0298 0.2744 0.033 Uiso 1 1 calc R
C32 C 1.37888(16) 0.07132(15) 0.20199(13) 0.0258(4) Uani 1 1 d .
H32 H 1.4017 0.0502 0.1511 0.031 Uiso 1 1 calc R
C33 C 1.27616(16) 0.11342(15) 0.20213(12) 0.0217(4) Uani 1 1 d .
H33 H 1.2299 0.1214 0.1515 0.026 Uiso 1 1 calc R
C34 C 1.37400(16) 0.44752(17) 0.30470(12) 0.0251(4) Uani 1 1 d .
H34A H 1.3622 0.3661 0.2814 0.038 Uiso 1 1 calc R
H34B H 1.4589 0.4800 0.3343 0.038 Uiso 1 1 calc R
H34C H 1.3481 0.4776 0.2583 0.038 Uiso 1 1 calc R
C35 C 1.30945(16) 0.63951(15) 0.42571(12) 0.0245(4) Uani 1 1 d .
H35A H 1.2955 0.6709 0.3791 0.037 Uiso 1 1 calc R
H35B H 1.3921 0.6697 0.4619 0.037 Uiso 1 1 calc R
H35C H 1.2542 0.6596 0.4594 0.037 Uiso 1 1 calc R
C36 C 1.33817(16) 0.43150(16) 0.47211(11) 0.0232(4) Uani 1 1 d .
H36A H 1.2723 0.4154 0.4958 0.035 Uiso 1 1 calc R
H36B H 1.4036 0.4888 0.5161 0.035 Uiso 1 1 calc R
H36C H 1.3671 0.3631 0.4521 0.035 Uiso 1 1 calc R
C37 C 0.73699(17) 0.3693(2) 0.35429(14) 0.0469(7) Uani 1 1 d .
H37A H 0.7350 0.4488 0.3791 0.056 Uiso 1 1 calc R
H37B H 0.7445 0.3342 0.3994 0.056 Uiso 1 1 calc R
C38 C 0.62613(18) 0.31027(18) 0.28326(15) 0.0365(5) Uani 1 1 d .
H38A H 0.5931 0.3623 0.2553 0.044 Uiso 1 1 calc R
H38B H 0.5642 0.2748 0.3036 0.044 Uiso 1 1 calc R
C39 C 0.66929(16) 0.22311(15) 0.22340(12) 0.0248(4) Uani 1 1 d .
H39A H 0.6764 0.1574 0.2427 0.030 Uiso 1 1 calc R
H39B H 0.6151 0.1981 0.1648 0.030 Uiso 1 1 calc R
C40 C 0.79057(15) 0.28681(15) 0.22906(11) 0.0212(4) Uani 1 1 d .
H40A H 0.8439 0.2351 0.2148 0.025 Uiso 1 1 calc R
H40B H 0.7828 0.3315 0.1901 0.025 Uiso 1 1 calc R
C41 C 1.8607(2) 0.0610(2) 0.54973(16) 0.0510(6) Uani 1 1 d .
H41A H 1.9054 0.0425 0.5983 0.076 Uiso 1 1 calc R
H41B H 1.8205 0.1214 0.5698 0.076 Uiso 1 1 calc R
H41C H 1.9162 0.0851 0.5205 0.076 Uiso 1 1 calc R
C42 C 1.77032(19) -0.03895(18) 0.49024(13) 0.0338(5) Uani 1 1 d .
C43 C 1.65054(19) -0.03313(19) 0.46007(14) 0.0343(5) Uani 1 1 d .
H43 H 1.6278 0.0365 0.4777 0.041 Uiso 1 1 calc R
C44 C 1.5658(2) -0.1244(2) 0.40624(16) 0.0453(6) Uani 1 1 d .
H44 H 1.4851 -0.1182 0.3874 0.054 Uiso 1 1 calc R
C45 C 1.5980(2) -0.2280(2) 0.37860(15) 0.0430(6) Uani 1 1 d .
H45 H 1.5397 -0.2921 0.3407 0.052 Uiso 1 1 calc R
C46 C 1.7140(2) -0.2349(2) 0.40706(15) 0.0412(5) Uani 1 1 d .
H46 H 1.7366 -0.3045 0.3891 0.049 Uiso 1 1 calc R
C47 C 1.80089(19) -0.13998(18) 0.46288(13) 0.0323(5) Uani 1 1 d .
H47 H 1.8816 -0.1462 0.4817 0.039 Uiso 1 1 calc R
C48 C 0.7356(2) 0.9544(2) 0.03815(17) 0.0500(6) Uani 1 1 d .
H48A H 0.7979 0.9277 0.0137 0.075 Uiso 1 1 calc R
H48B H 0.7655 0.9791 0.1003 0.075 Uiso 1 1 calc R
H48C H 0.7143 1.0172 0.0199 0.075 Uiso 1 1 calc R
C49 C 0.62668(19) 0.86111(19) 0.00843(14) 0.0345(5) Uani 1 1 d .
C50 C 0.5286(2) 0.8755(2) 0.03854(15) 0.0408(5) Uani 1 1 d .
H50 H 0.5301 0.9457 0.0776 0.049 Uiso 1 1 calc R
C51 C 0.4288(2) 0.7904(2) 0.01314(16) 0.0455(6) Uani 1 1 d .
H51 H 0.3623 0.8027 0.0343 0.055 Uiso 1 1 calc R
C52 C 0.4251(2) 0.6876(2) -0.04276(16) 0.0459(6) Uani 1 1 d .
H52 H 0.3572 0.6284 -0.0592 0.055 Uiso 1 1 calc R
C53 C 0.5206(2) 0.6717(2) -0.07450(15) 0.0453(6) Uani 1 1 d .
H53 H 0.5186 0.6013 -0.1136 0.054 Uiso 1 1 calc R
C54 C 0.6201(2) 0.7582(2) -0.04962(14) 0.0386(5) Uani 1 1 d .
H54 H 0.6850 0.7466 -0.0729 0.046 Uiso 1 1 calc R

loop_
_atom_site_aniso_label
_atom_site_aniso_U_11
_atom_site_aniso_U_22
_atom_site_aniso_U_33
_atom_site_aniso_U_23
_atom_site_aniso_U_13
_atom_site_aniso_U_12
Br1 0.02537(10) 0.01617(9) 0.01667(9) 0.00556(7) 0.00782(7) 0.00774(7)
Mn1 0.01373(12) 0.01640(13) 0.01244(13) 0.00240(10) 0.00441(10) 0.00354(10)
Si1 0.0129(2) 0.0174(2) 0.0147(2) 0.00407(18) 0.00319(18) 0.00218(18)
O1 0.0143(6) 0.0303(7) 0.0166(6) 0.0001(5) 0.0046(5) 0.0014(5)
N1 0.0144(6) 0.0143(6) 0.0116(7) 0.0024(5) 0.0043(5) 0.0034(5)
C1 0.0119(7) 0.0136(7) 0.0135(8) 0.0032(6) 0.0051(6) 0.0023(6)
C2 0.0166(8) 0.0124(7) 0.0154(8) 0.0044(6) 0.0057(6) 0.0026(6)
C3 0.0211(8) 0.0169(8) 0.0144(8) 0.0061(7) 0.0041(7) 0.0056(7)
C4 0.0184(8) 0.0171(8) 0.0139(8) 0.0027(6) 0.0053(7) 0.0031(7)
C5 0.0192(8) 0.0130(8) 0.0169(8) 0.0038(6) 0.0068(7) 0.0038(7)
C6 0.0135(7) 0.0140(8) 0.0152(8) 0.0050(6) 0.0058(6) 0.0033(6)
C7 0.0354(10) 0.0200(9) 0.0157(9) 0.0029(7) 0.0029(8) 0.0055(8)
C8 0.0238(9) 0.0125(8) 0.0131(8) 0.0040(6) 0.0047(7) 0.0052(7)
C9 0.0236(9) 0.0105(7) 0.0169(8) 0.0031(6) 0.0024(7) 0.0047(7)
C10 0.0305(10) 0.0170(8) 0.0194(9) 0.0066(7) 0.0073(8) 0.0081(7)
C11 0.0352(10) 0.0224(9) 0.0198(9) 0.0060(7) 0.0011(8) 0.0098(8)
C12 0.0287(10) 0.0289(10) 0.0283(11) 0.0070(8) 0.0012(8) 0.0125(8)
C13 0.0276(10) 0.0306(10) 0.0295(11) 0.0076(8) 0.0099(8) 0.0109(8)
C14 0.0283(9) 0.0228(9) 0.0201(9) 0.0076(7) 0.0073(8) 0.0076(8)
C15 0.0234(9) 0.0173(8) 0.0164(9) 0.0075(7) 0.0002(7) 0.0020(7)
C16 0.0325(10) 0.0200(9) 0.0269(10) 0.0066(8) 0.0092(8) 0.0015(8)
C17 0.0354(11) 0.0350(11) 0.0352(12) 0.0114(9) 0.0146(9) 0.0000(9)
C18 0.0326(11) 0.0307(11) 0.0376(12) 0.0159(9) 0.0029(9) -0.0084(9)
C19 0.0369(11) 0.0184(9) 0.0347(12) 0.0093(8) -0.0010(9) -0.0022(9)
C20 0.0312(10) 0.0179(9) 0.0263(10) 0.0057(8) 0.0031(8) 0.0045(8)
C21 0.0204(8) 0.0127(7) 0.0134(8) 0.0037(6) 0.0050(7) 0.0048(7)
C22 0.0203(8) 0.0155(8) 0.0130(8) 0.0069(6) 0.0030(7) 0.0065(7)
C23 0.0303(10) 0.0180(8) 0.0217(9) 0.0079(7) 0.0110(8) 0.0086(8)
C24 0.0276(10) 0.0294(10) 0.0309(11) 0.0149(8) 0.0155(8) 0.0086(8)
C25 0.0260(9) 0.0242(9) 0.0298(10) 0.0144(8) 0.0059(8) -0.0001(8)
C26 0.0313(10) 0.0153(8) 0.0250(10) 0.0056(7) 0.0041(8) 0.0028(8)
C27 0.0233(9) 0.0168(8) 0.0194(9) 0.0056(7) 0.0068(7) 0.0068(7)
C28 0.0192(8) 0.0109(7) 0.0204(9) 0.0056(6) 0.0043(7) 0.0020(7)
C29 0.0257(9) 0.0219(9) 0.0233(10) 0.0116(7) 0.0069(8) 0.0064(8)
C30 0.0226(9) 0.0272(10) 0.0339(11) 0.0176(9) 0.0027(8) 0.0053(8)
C31 0.0181(9) 0.0206(9) 0.0469(13) 0.0153(9) 0.0109(8) 0.0054(7)
C32 0.0236(9) 0.0245(9) 0.0328(11) 0.0089(8) 0.0146(8) 0.0058(8)
C33 0.0216(9) 0.0217(9) 0.0222(9) 0.0082(7) 0.0060(7) 0.0041(7)
C34 0.0176(8) 0.0339(10) 0.0235(10) 0.0078(8) 0.0078(7) 0.0051(8)
C35 0.0224(9) 0.0205(9) 0.0239(10) 0.0031(7) 0.0023(8) -0.0004(7)
C36 0.0181(8) 0.0284(10) 0.0207(9) 0.0084(8) 0.0012(7) 0.0042(8)
C37 0.0185(10) 0.0740(17) 0.0313(12) -0.0089(11) 0.0128(9) 0.0005(11)
C38 0.0233(10) 0.0356(11) 0.0433(13) 0.0023(10) 0.0111(9) 0.0020(9)
C39 0.0184(9) 0.0227(9) 0.0288(10) 0.0046(8) 0.0052(8) 0.0005(7)
C40 0.0194(8) 0.0230(9) 0.0158(9) 0.0018(7) 0.0029(7) 0.0008(7)
C41 0.0501(15) 0.0551(16) 0.0378(14) 0.0115(12) 0.0062(11) -0.0019(12)
C42 0.0390(11) 0.0396(12) 0.0287(11) 0.0175(9) 0.0120(9) 0.0105(10)
C43 0.0356(11) 0.0388(12) 0.0402(13) 0.0221(10) 0.0138(10) 0.0213(10)
C44 0.0364(12) 0.0502(14) 0.0512(15) 0.0213(12) 0.0081(11) 0.0133(11)
C45 0.0473(14) 0.0394(13) 0.0371(13) 0.0132(10) 0.0068(11) 0.0002(11)
C46 0.0582(15) 0.0392(12) 0.0380(13) 0.0183(10) 0.0228(11) 0.0216(11)
C47 0.0316(10) 0.0465(12) 0.0311(11) 0.0220(10) 0.0145(9) 0.0192(10)
C48 0.0400(13) 0.0614(16) 0.0487(15) 0.0291(13) 0.0055(11) -0.0003(12)
C49 0.0354(11) 0.0438(12) 0.0289(11) 0.0222(10) 0.0052(9) 0.0086(10)
C50 0.0462(13) 0.0458(13) 0.0337(12) 0.0138(10) 0.0165(10) 0.0096(11)
C51 0.0361(12) 0.0643(17) 0.0448(14) 0.0298(13) 0.0140(11) 0.0085(12)
C52 0.0435(13) 0.0483(14) 0.0440(14) 0.0294(12) -0.0026(11) -0.0004(11)
C53 0.0626(16) 0.0375(12) 0.0350(13) 0.0190(10) 0.0010(12) 0.0151(12)
C54 0.0453(13) 0.0493(14) 0.0373(13) 0.0292(11) 0.0145(10) 0.0256(11)

loop_
_atom_type_symbol
_atom_type_description
_atom_type_scat_dispersion_real
_atom_type_scat_dispersion_imag
_atom_type_scat_source
C C 0.0033 0.0016 'International Tables Vol C Tables 4.2.6.8 and 6.1.1.4'
H H 0.0000 0.0000 'International Tables Vol C Tables 4.2.6.8 and 6.1.1.4'
N N 0.0061 0.0033 'International Tables Vol C Tables 4.2.6.8 and 6.1.1.4'
O O 0.0106 0.0060 'International Tables Vol C Tables 4.2.6.8 and 6.1.1.4'
Si Si 0.0817 0.0704 'International Tables Vol C Tables 4.2.6.8 and 6.1.1.4'
Mn Mn 0.3368 0.7283 'International Tables Vol C Tables 4.2.6.8 and 6.1.1.4'
Br Br -0.2901 2.4595 'International Tables Vol C Tables 4.2.6.8 and 6.1.1.4'

loop_
_geom_angle_atom_site_label_1
_geom_angle_atom_site_label_2
_geom_angle_atom_site_label_3
_geom_angle
_geom_angle_site_symmetry_3
Mn1 Br1 Mn1 87.346(10) 2_766
N1 Mn1 O1 113.28(5) .
N1 Mn1 Br1 119.89(4) .
O1 Mn1 Br1 101.85(4) .
N1 Mn1 Br1 124.52(4) 2_766
O1 Mn1 Br1 100.36(4) 2_766
Br1 Mn1 Br1 92.654(10) 2_766
N1 Si1 C34 111.22(8) .
N1 Si1 C35 111.30(8) .
C34 Si1 C35 108.62(9) .
N1 Si1 C36 109.10(7) .
C34 Si1 C36 109.33(9) .
C35 Si1 C36 107.16(9) .
C37 O1 C40 108.55(13) .
C37 O1 Mn1 119.54(11) .
C40 O1 Mn1 131.80(10) .
C1 N1 Si1 124.23(11) .
C1 N1 Mn1 113.23(10) .
Si1 N1 Mn1 122.54(7) .
C6 C1 N1 121.09(14) .
C6 C1 C2 117.97(14) .
N1 C1 C2 120.81(14) .
C3 C2 C1 120.03(15) .
C3 C2 C8 120.10(15) .
C1 C2 C8 119.88(14) .
C4 C3 C2 122.27(16) .
C5 C4 C3 117.63(15) .
C5 C4 C7 121.83(15) .
C3 C4 C7 120.53(15) .
C4 C5 C6 122.46(15) .
C5 C6 C1 119.53(15) .
C5 C6 C21 120.02(14) .
C1 C6 C21 120.38(14) .
C2 C8 C9 113.56(13) .
C2 C8 C15 113.81(14) .
C9 C8 C15 110.45(13) .
C10 C9 C14 117.86(16) .
C10 C9 C8 122.35(16) .
C14 C9 C8 119.75(15) .
C11 C10 C9 120.80(18) .
C12 C11 C10 120.67(18) .
C13 C12 C11 119.26(18) .
C12 C13 C14 120.25(19) .
C13 C14 C9 121.16(17) .
C16 C15 C20 118.58(17) .
C16 C15 C8 123.95(15) .
C20 C15 C8 117.47(16) .
C15 C16 C17 120.70(18) .
C18 C17 C16 120.0(2) .
C19 C18 C17 119.90(18) .
C18 C19 C20 119.91(18) .
C19 C20 C15 120.87(19) .
C6 C21 C28 115.40(13) .
C6 C21 C22 111.49(13) .
C28 C21 C22 110.91(13) .
C23 C22 C27 117.60(15) .
C23 C22 C21 119.42(15) .
C27 C22 C21 122.98(15) .
C24 C23 C22 121.50(17) .
C25 C24 C23 120.14(18) .
C24 C25 C26 119.34(17) .
C25 C26 C27 120.57(17) .
C26 C27 C22 120.85(17) .
C29 C28 C33 117.98(17) .
C29 C28 C21 117.90(15) .
C33 C28 C21 124.05(16) .
C30 C29 C28 121.15(18) .
C29 C30 C31 120.37(18) .
C32 C31 C30 118.89(18) .
C31 C32 C33 120.83(18) .
C32 C33 C28 120.76(17) .
O1 C37 C38 106.55(16) .
C37 C38 C39 103.09(17) .
C40 C39 C38 101.98(15) .
O1 C40 C39 104.21(14) .
C47 C42 C43 117.8(2) .
C47 C42 C41 121.1(2) .
C43 C42 C41 121.1(2) .
C44 C43 C42 121.9(2) .
C43 C44 C45 119.9(2) .
C46 C45 C44 118.9(2) .
C45 C46 C47 120.8(2) .
C42 C47 C46 120.7(2) .
C50 C49 C54 117.4(2) .
C50 C49 C48 120.7(2) .
C54 C49 C48 121.9(2) .
C51 C50 C49 121.5(2) .
C52 C51 C50 120.3(2) .
C53 C52 C51 119.3(2) .
C52 C53 C54 120.1(2) .
C49 C54 C53 121.3(2) .

loop_
_geom_bond_atom_site_label_1
_geom_bond_atom_site_label_2
_geom_bond_distance
_geom_bond_site_symmetry_2
Br1 Mn1 2.5790(3) .
Br1 Mn1 2.5968(3) 2_766
Mn1 N1 1.9849(13) .
Mn1 O1 2.1034(12) .
Mn1 Br1 2.5968(3) 2_766
Si1 N1 1.7217(14) .
Si1 C34 1.8699(19) .
Si1 C35 1.8739(18) .
Si1 C36 1.8744(19) .
O1 C37 1.457(2) .
O1 C40 1.471(2) .
N1 C1 1.420(2) .
C1 C6 1.418(2) .
C1 C2 1.420(2) .
C2 C3 1.392(2) .
C2 C8 1.525(2) .
C3 C4 1.388(2) .
C4 C5 1.386(2) .
C4 C7 1.511(2) .
C5 C6 1.401(2) .
C6 C21 1.525(2) .
C8 C9 1.527(2) .
C8 C15 1.533(2) .
C9 C10 1.394(2) .
C9 C14 1.395(3) .
C10 C11 1.388(3) .
C11 C12 1.383(3) .
C12 C13 1.381(3) .
C13 C14 1.390(3) .
C15 C16 1.380(3) .
C15 C20 1.395(2) .
C16 C17 1.395(3) .
C17 C18 1.382(3) .
C18 C19 1.379(3) .
C19 C20 1.387(3) .
C21 C28 1.530(2) .
C21 C22 1.532(2) .
C22 C23 1.394(2) .
C22 C27 1.395(2) .
C23 C24 1.387(3) .
C24 C25 1.380(3) .
C25 C26 1.383(3) .
C26 C27 1.389(2) .
C28 C29 1.393(2) .
C28 C33 1.394(2) .
C29 C30 1.385(3) .
C30 C31 1.389(3) .
C31 C32 1.383(3) .
C32 C33 1.386(3) .
C37 C38 1.491(3) .
C38 C39 1.516(3) .
C39 C40 1.513(2) .
C41 C42 1.480(3) .
C42 C47 1.368(3) .
C42 C43 1.402(3) .
C43 C44 1.361(3) .
C44 C45 1.407(4) .
C45 C46 1.359(3) .
C46 C47 1.409(3) .
C48 C49 1.505(3) .
C49 C50 1.384(3) .
C49 C54 1.385(3) .
C50 C51 1.379(3) .
C51 C52 1.376(4) .
C52 C53 1.374(4) .
C53 C54 1.389(3) .
